data_2243256
loop_
_publ_author_name
'Jenne, Carsten'
'Nierstenh\"ofer, Marc C.'

_publ_section_title
;
 [Se(CH~2~C(O)CH~3~)~3~][B~12~F~11~NH~3~]: The first selenium cation with
 three \b-ketone substituents
;
_journal_coeditor_code PK2622
_journal_issue 2
_journal_name_full 'Acta Crystallographica Section E'
_journal_page_first 221
_journal_page_last 224
_journal_paper_doi 10.1107/S2056989020000481
_journal_volume 76
_journal_year 2020
_chemical_formula_iupac 'C9 H15 O3 Se +, B12 F11 H3 N -'
_chemical_formula_moiety 'C9 H15 O3 Se, B12 F11 H3 N'
_chemical_formula_sum 'C9 H18 B12 F11 N O3 Se'
_chemical_formula_weight 605.92
_chemical_name_systematic
;
Tris(2-oxopropyl)selanium 1-ammonioundecafluorododecaborate
;
_space_group_crystal_system orthorhombic
_space_group_IT_number 61
_space_group_name_Hall '-P 2ac 2ab'
_space_group_name_H-M_alt 'P b c a'
_atom_sites_solution_hydrogens geom
_atom_sites_solution_primary direct
_audit_creation_method
;
Olex2 1.2
(compiled 2018.05.29 svn.r3508 for OlexSys, GUI svn.r5506)
;
_cell_angle_alpha 90
_cell_angle_beta 90
_cell_angle_gamma 90
_cell_formula_units_Z 8
_cell_length_a 12.6157(3)
_cell_length_b 16.9629(4)
_cell_length_c 22.2759(6)
_cell_measurement_reflns_used 5874
_cell_measurement_temperature 150.0(10)
_cell_measurement_theta_max 29.2370
_cell_measurement_theta_min 3.0090
_cell_volume 4767.0(2)
_computing_cell_refinement
;
CrysAlisPro (Rigaku OD, 2015)
;
_computing_data_collection
;
CrysAlisPro (Rigaku OD, 2015)
;
_computing_data_reduction
;
CrysAlisPro (Rigaku OD, 2015)
;
_computing_molecular_graphics
;
<i>OLEX2</i> (Dolomanov <i>et al.</i>,  2009)
;
_computing_publication_material
;
<i>OLEX2</i> (Dolomanov <i>et al.</i>,  2009)
;
_computing_structure_refinement
;
ShelXL (Sheldrick, 2015b)
;
_computing_structure_solution
;
ShelXT (Sheldrick, 2015a)
;
_diffrn_ambient_temperature 150.0(10)
_diffrn_detector 'CCD plate'
_diffrn_detector_area_resol_mean 16.2705
_diffrn_measured_fraction_theta_full 0.998
_diffrn_measured_fraction_theta_max 0.860
_diffrn_measurement_device 'four-circle diffractometer'
_diffrn_measurement_device_type 'Rigaku Oxford Diffraction Xcalibur, Eos, Gemini ultra'
_diffrn_measurement_method '\w scans'
_diffrn_radiation_monochromator graphite
_diffrn_radiation_probe x-ray
_diffrn_radiation_type MoK\a
_diffrn_radiation_wavelength 0.71073
_diffrn_reflns_av_R_equivalents 0.0235
_diffrn_reflns_av_unetI/netI 0.0274
_diffrn_reflns_limit_h_max 14
_diffrn_reflns_limit_h_min -17
_diffrn_reflns_limit_k_max 14
_diffrn_reflns_limit_k_min -23
_diffrn_reflns_limit_l_max 26
_diffrn_reflns_limit_l_min -30
_diffrn_reflns_number 17080
_diffrn_reflns_theta_full 26.000
_diffrn_reflns_theta_max 29.503
_diffrn_reflns_theta_min 2.719
_diffrn_source 'fine-focus sealed X-ray tube'
_exptl_absorpt_coefficient_mu 1.676
_exptl_absorpt_correction_T_max 1.00000
_exptl_absorpt_correction_T_min 0.75817
_exptl_absorpt_correction_type multi-scan
_exptl_absorpt_process_details
;
(CrysAlisPro; Rigaku OD, 2015)
;
_exptl_crystal_colour 'clear light colourless'
_exptl_crystal_density_diffrn 1.689
_exptl_crystal_description block
_exptl_crystal_F_000 2368
_exptl_crystal_size_max 0.17
_exptl_crystal_size_mid 0.11
_exptl_crystal_size_min 0.06
_refine_diff_density_max 0.445
_refine_diff_density_min -0.422
_refine_ls_extinction_method none
_refine_ls_goodness_of_fit_ref 1.030
_refine_ls_hydrogen_treatment constr
_refine_ls_matrix_type full
_refine_ls_number_parameters 338
_refine_ls_number_reflns 5719
_refine_ls_number_restraints 0
_refine_ls_restrained_S_all 1.030
_refine_ls_R_factor_all 0.0451
_refine_ls_R_factor_gt 0.0315
_refine_ls_shift/su_max 0.002
_refine_ls_shift/su_mean 0.000
_refine_ls_structure_factor_coef Fsqd
_refine_ls_weighting_details 'w=1/[\s^2^(Fo^2^)+(0.0441P)^2^+2.0302P] where P=(Fo^2^+2Fc^2^)/3'
_refine_ls_weighting_scheme calc
_refine_ls_wR_factor_gt 0.0805
_refine_ls_wR_factor_ref 0.0868
_reflns_number_gt 4622
_reflns_number_total 5719
_reflns_threshold_expression 'I > 2\s(I)'
_cod_data_source_file pk2622sup1.cif
_cod_data_source_block I
_cod_database_code 2243256
_shelx_space_group_comment
;
The symmetry employed for this shelxl refinement is uniquely defined
by the following loop, which should always be used as a source of
symmetry information in preference to the above space-group names.
They are only intended as comments.
;

loop_
_space_group_symop_operation_xyz
'x, y, z'
'-x+1/2, -y, z+1/2'
'-x, y+1/2, -z+1/2'
'x+1/2, -y+1/2, -z'
'-x, -y, -z'
'x-1/2, y, -z-1/2'
'x, -y-1/2, z-1/2'
'-x-1/2, y-1/2, z'

loop_
_atom_site_type_symbol
_atom_site_label
_atom_site_fract_x
_atom_site_fract_y
_atom_site_fract_z
_atom_site_U_iso_or_equiv
_atom_site_adp_type
_atom_site_calc_flag
_atom_site_occupancy
Se Se1 0.48873(2) 0.60776(2) 0.89752(2) 0.02430(7) Uani d 1
F F11 0.42902(10) 0.72825(7) 0.75079(5) 0.0307(3) Uani d 1
F F5 0.67805(10) 0.73550(8) 0.71785(6) 0.0336(3) Uani d 1
F F6 0.51832(10) 0.87887(7) 0.68324(6) 0.0313(3) Uani d 1
F F2 0.46146(10) 0.86422(9) 0.54175(6) 0.0383(3) Uani d 1
F F3 0.58351(11) 0.71123(9) 0.48901(6) 0.0407(3) Uani d 1
F F4 0.71576(10) 0.63101(7) 0.59821(6) 0.0373(3) Uani d 1
F F10 0.54740(11) 0.57225(7) 0.69968(7) 0.0402(3) Uani d 1
F F12 0.31082(10) 0.61473(8) 0.65310(7) 0.0424(3) Uani d 1
F F7 0.29441(9) 0.80596(8) 0.64224(6) 0.0414(3) Uani d 1
O O1 0.40468(11) 0.75890(9) 0.88266(7) 0.0324(3) Uani d 1
O O3 0.34256(12) 0.48099(9) 0.88486(8) 0.0347(4) Uani d 1
F F8 0.33176(11) 0.70261(11) 0.52287(7) 0.0569(4) Uani d 1
F F9 0.48962(12) 0.55469(9) 0.55813(8) 0.0560(5) Uani d 1
O O2 0.65887(13) 0.58953(10) 0.97614(7) 0.0402(4) Uani d 1
N N1 0.70624(12) 0.82307(9) 0.58287(7) 0.0203(3) Uani d 1
H H 0.712266 0.822528 0.542164 0.024 Uiso calc 1
H HA 0.766087 0.802626 0.599535 0.024 Uiso calc 1
H HB 0.697272 0.873550 0.595723 0.024 Uiso calc 1
C C2 0.49612(15) 0.76780(13) 0.86736(10) 0.0261(4) Uani d 1
C C1 0.56931(15) 0.69751(11) 0.86722(10) 0.0255(4) Uani d 1
H H1A 0.631476 0.707672 0.893214 0.031 Uiso calc 1
H H1B 0.594761 0.686763 0.825987 0.031 Uiso calc 1
C C5 0.67037(16) 0.53359(13) 0.94298(10) 0.0303(5) Uani d 1
C C8 0.34198(16) 0.51183(12) 0.83614(11) 0.0301(5) Uani d 1
C C4 0.59842(17) 0.52743(12) 0.88906(10) 0.0298(5) Uani d 1
H H4A 0.565919 0.474365 0.887190 0.036 Uiso calc 1
H H4B 0.639274 0.536213 0.851705 0.036 Uiso calc 1
C C7 0.40988(17) 0.58340(13) 0.82470(9) 0.0289(4) Uani d 1
H H7A 0.364670 0.628733 0.813401 0.035 Uiso calc 1
H H7B 0.459606 0.572818 0.791277 0.035 Uiso calc 1
C C3 0.54099(18) 0.84483(13) 0.84772(12) 0.0370(5) Uani d 1
H H3A 0.483168 0.880480 0.836498 0.056 Uiso calc 1
H H3B 0.587517 0.836547 0.813056 0.056 Uiso calc 1
H H3C 0.581813 0.868127 0.880676 0.056 Uiso calc 1
B B1 0.61004(16) 0.77319(13) 0.60178(10) 0.0197(4) Uani d 1
B B5 0.60007(17) 0.72730(13) 0.67335(10) 0.0218(4) Uani d 1
B B7 0.38811(18) 0.76623(15) 0.63220(11) 0.0273(5) Uani d 1
C C6 0.75232(19) 0.47173(14) 0.95177(14) 0.0460(6) Uani d 1
H H6A 0.789968 0.462767 0.913900 0.069 Uiso calc 1
H H6B 0.718250 0.422654 0.964678 0.069 Uiso calc 1
H H6C 0.802785 0.488972 0.982531 0.069 Uiso calc 1
C C9 0.2774(2) 0.48398(15) 0.78432(13) 0.0484(7) Uani d 1
H H9A 0.247527 0.432053 0.793526 0.073 Uiso calc 1
H H9B 0.322503 0.480121 0.748599 0.073 Uiso calc 1
H H9C 0.219847 0.521441 0.776727 0.073 Uiso calc 1
B B11 0.46184(17) 0.72269(13) 0.69204(10) 0.0229(4) Uani d 1
B B4 0.62094(18) 0.66877(13) 0.60733(11) 0.0248(5) Uani d 1
B B3 0.54671(19) 0.71304(15) 0.54721(11) 0.0287(5) Uani d 1
B B6 0.51274(16) 0.80691(13) 0.65415(10) 0.0210(4) Uani d 1
B B8 0.40916(19) 0.70841(18) 0.56625(11) 0.0346(6) Uani d 1
B B12 0.39774(18) 0.66108(15) 0.63797(11) 0.0297(5) Uani d 1
B B10 0.52843(18) 0.63720(14) 0.66360(12) 0.0266(5) Uani d 1
B B2 0.48040(17) 0.79836(16) 0.57652(10) 0.0265(5) Uani d 1
B B9 0.4957(2) 0.62763(17) 0.58525(13) 0.0345(6) Uani d 1

loop_
_atom_site_aniso_label
_atom_site_aniso_U_11
_atom_site_aniso_U_22
_atom_site_aniso_U_33
_atom_site_aniso_U_12
_atom_site_aniso_U_13
_atom_site_aniso_U_23
Se1 0.02537(11) 0.02575(12) 0.02179(11) -0.00251(8) 0.00435(8) -0.00125(8)
F11 0.0338(6) 0.0364(7) 0.0220(6) 0.0001(5) 0.0069(5) 0.0056(5)
F5 0.0289(6) 0.0450(7) 0.0269(6) 0.0002(6) -0.0052(5) 0.0055(6)
F6 0.0354(7) 0.0240(6) 0.0344(7) 0.0013(5) 0.0103(5) -0.0022(5)
F2 0.0287(6) 0.0525(8) 0.0335(7) 0.0104(6) 0.0019(5) 0.0215(6)
F3 0.0429(7) 0.0585(9) 0.0208(6) -0.0120(7) 0.0056(6) -0.0084(6)
F4 0.0304(6) 0.0282(6) 0.0533(9) 0.0073(5) 0.0105(6) -0.0017(6)
F10 0.0412(7) 0.0284(6) 0.0509(9) 0.0057(6) 0.0125(7) 0.0147(6)
F12 0.0295(7) 0.0503(8) 0.0475(8) -0.0186(6) 0.0048(6) -0.0008(7)
F7 0.0183(6) 0.0579(9) 0.0480(8) 0.0104(6) 0.0064(5) 0.0182(7)
O1 0.0223(7) 0.0366(8) 0.0383(9) 0.0016(6) 0.0042(6) -0.0074(7)
O3 0.0341(8) 0.0224(7) 0.0476(10) -0.0006(6) 0.0103(7) 0.0050(7)
F8 0.0358(7) 0.0992(13) 0.0357(8) -0.0223(8) -0.0166(6) 0.0007(8)
F9 0.0596(10) 0.0477(9) 0.0608(10) -0.0261(7) 0.0160(8) -0.0285(8)
O2 0.0400(9) 0.0458(10) 0.0347(9) -0.0003(8) -0.0040(7) -0.0113(8)
N1 0.0174(7) 0.0226(8) 0.0209(8) 0.0032(6) 0.0019(6) 0.0011(7)
C2 0.0240(10) 0.0285(10) 0.0258(10) 0.0009(8) -0.0029(8) -0.0038(8)
C1 0.0214(9) 0.0239(10) 0.0314(11) -0.0034(8) 0.0055(8) -0.0025(8)
C5 0.0267(10) 0.0297(11) 0.0345(12) -0.0060(9) 0.0017(9) 0.0017(9)
C8 0.0243(10) 0.0242(10) 0.0417(13) 0.0035(8) 0.0008(9) -0.0022(9)
C4 0.0314(11) 0.0237(10) 0.0343(12) -0.0015(9) 0.0006(9) -0.0032(9)
C7 0.0297(11) 0.0330(11) 0.0239(10) -0.0049(9) 0.0012(8) 0.0004(9)
C3 0.0310(11) 0.0283(11) 0.0517(15) -0.0009(10) -0.0049(10) 0.0026(11)
B1 0.0159(9) 0.0226(10) 0.0204(10) 0.0021(8) 0.0009(8) 0.0018(8)
B5 0.0184(10) 0.0265(11) 0.0204(10) 0.0018(9) -0.0026(8) 0.0023(9)
B7 0.0178(10) 0.0385(13) 0.0255(12) 0.0011(10) -0.0007(9) 0.0058(10)
C6 0.0332(12) 0.0346(12) 0.0700(19) -0.0007(10) -0.0079(12) 0.0005(13)
C9 0.0381(13) 0.0408(13) 0.0664(19) -0.0030(11) -0.0167(13) -0.0051(13)
B11 0.0203(10) 0.0259(11) 0.0226(11) 0.0005(9) 0.0025(9) 0.0042(9)
B4 0.0229(10) 0.0217(10) 0.0297(12) 0.0000(9) 0.0040(9) -0.0023(9)
B3 0.0265(11) 0.0383(13) 0.0213(11) -0.0075(10) 0.0007(9) -0.0052(10)
B6 0.0186(10) 0.0236(10) 0.0207(10) 0.0024(8) 0.0020(8) 0.0038(9)
B8 0.0235(11) 0.0546(16) 0.0257(12) -0.0107(11) -0.0066(10) -0.0014(11)
B12 0.0223(11) 0.0358(13) 0.0309(13) -0.0100(10) 0.0012(9) 0.0010(11)
B10 0.0257(11) 0.0228(11) 0.0313(12) -0.0006(9) 0.0039(9) 0.0023(10)
B2 0.0184(10) 0.0408(13) 0.0204(11) 0.0017(10) -0.0011(8) 0.0073(10)
B9 0.0344(13) 0.0347(13) 0.0344(13) -0.0116(11) 0.0052(11) -0.0099(11)

loop_
_atom_type_symbol
_atom_type_description
_atom_type_scat_dispersion_real
_atom_type_scat_dispersion_imag
_atom_type_scat_source
C C 0.0033 0.0016 'International Tables Vol C Tables 4.2.6.8 and 6.1.1.4'
H H 0.0000 0.0000 'International Tables Vol C Tables 4.2.6.8 and 6.1.1.4'
B B 0.0013 0.0007 'International Tables Vol C Tables 4.2.6.8 and 6.1.1.4'
F F 0.0171 0.0103 'International Tables Vol C Tables 4.2.6.8 and 6.1.1.4'
N N 0.0061 0.0033 'International Tables Vol C Tables 4.2.6.8 and 6.1.1.4'
O O 0.0106 0.0060 'International Tables Vol C Tables 4.2.6.8 and 6.1.1.4'
Se Se -0.0929 2.2259 'International Tables Vol C Tables 4.2.6.8 and 6.1.1.4'

loop_
_geom_angle_atom_site_label_1
_geom_angle_atom_site_label_2
_geom_angle_atom_site_label_3
_geom_angle
_geom_angle_publ_flag
C4 Se1 C1 98.17(9) y
C7 Se1 C1 98.26(9) y
C7 Se1 C4 97.67(9) y
H N1 HA 109.5 ?
H N1 HB 109.5 ?
HA N1 HB 109.5 ?
B1 N1 H 109.5 ?
B1 N1 HA 109.5 ?
B1 N1 HB 109.5 ?
O1 C2 C1 118.99(19) ?
O1 C2 C3 123.6(2) ?
C3 C2 C1 117.40(17) ?
Se1 C1 H1A 110.3 ?
Se1 C1 H1B 110.3 ?
C2 C1 Se1 107.29(13) ?
C2 C1 H1A 110.3 ?
C2 C1 H1B 110.3 ?
H1A C1 H1B 108.5 ?
O2 C5 C4 117.9(2) ?
O2 C5 C6 123.8(2) ?
C6 C5 C4 118.3(2) ?
O3 C8 C7 119.9(2) ?
O3 C8 C9 124.3(2) ?
C9 C8 C7 115.8(2) ?
Se1 C4 H4A 110.2 ?
Se1 C4 H4B 110.2 ?
C5 C4 Se1 107.53(14) ?
C5 C4 H4A 110.2 ?
C5 C4 H4B 110.2 ?
H4A C4 H4B 108.5 ?
Se1 C7 H7A 110.0 ?
Se1 C7 H7B 110.0 ?
C8 C7 Se1 108.69(15) ?
C8 C7 H7A 110.0 ?
C8 C7 H7B 110.0 ?
H7A C7 H7B 108.3 ?
C2 C3 H3A 109.5 ?
C2 C3 H3B 109.5 ?
C2 C3 H3C 109.5 ?
H3A C3 H3B 109.5 ?
H3A C3 H3C 109.5 ?
H3B C3 H3C 109.5 ?
N1 B1 B5 122.82(16) ?
N1 B1 B4 120.34(16) ?
N1 B1 B3 118.90(16) ?
N1 B1 B6 123.00(16) ?
N1 B1 B2 120.40(16) ?
B5 B1 B4 60.53(13) ?
B5 B1 B6 60.43(12) ?
B5 B1 B2 108.85(15) ?
B4 B1 B6 109.03(15) ?
B4 B1 B2 109.34(16) ?
B3 B1 B5 109.28(16) ?
B3 B1 B4 60.73(14) ?
B3 B1 B6 108.75(15) ?
B3 B1 B2 60.58(14) ?
B2 B1 B6 59.93(12) ?
F5 B5 B1 122.70(17) ?
F5 B5 B11 121.44(17) ?
F5 B5 B4 122.07(17) ?
F5 B5 B6 121.61(17) ?
F5 B5 B10 121.63(17) ?
B1 B5 B11 107.20(15) ?
B1 B5 B4 59.80(12) ?
B1 B5 B6 60.03(12) ?
B1 B5 B10 107.51(16) ?
B4 B5 B11 107.98(15) ?
B4 B5 B6 108.13(15) ?
B6 B5 B11 59.44(12) ?
B10 B5 B11 60.00(12) ?
B10 B5 B4 60.11(13) ?
B10 B5 B6 107.69(15) ?
F7 B7 B11 121.85(18) ?
F7 B7 B6 121.44(19) ?
F7 B7 B8 121.95(18) ?
F7 B7 B12 122.20(18) ?
F7 B7 B2 121.48(18) ?
B11 B7 B8 108.03(17) ?
B11 B7 B12 59.96(13) ?
B11 B7 B2 107.76(15) ?
B6 B7 B11 59.77(12) ?
B6 B7 B8 107.85(16) ?
B6 B7 B12 107.77(16) ?
B6 B7 B2 59.88(13) ?
B8 B7 B12 60.17(15) ?
B8 B7 B2 59.97(14) ?
B2 B7 B12 108.01(17) ?
C5 C6 H6A 109.5 ?
C5 C6 H6B 109.5 ?
C5 C6 H6C 109.5 ?
H6A C6 H6B 109.5 ?
H6A C6 H6C 109.5 ?
H6B C6 H6C 109.5 ?
C8 C9 H9A 109.5 ?
C8 C9 H9B 109.5 ?
C8 C9 H9C 109.5 ?
H9A C9 H9B 109.5 ?
H9A C9 H9C 109.5 ?
H9B C9 H9C 109.5 ?
F11 B11 B5 120.67(17) ?
F11 B11 B7 121.67(17) ?
F11 B11 B6 120.32(18) ?
F11 B11 B12 123.00(17) ?
F11 B11 B10 122.20(17) ?
B7 B11 B5 108.36(15) ?
B7 B11 B12 60.22(14) ?
B7 B11 B10 108.37(17) ?
B6 B11 B5 60.28(12) ?
B6 B11 B7 60.11(12) ?
B6 B11 B12 108.24(16) ?
B6 B11 B10 108.23(15) ?
B12 B11 B5 107.98(16) ?
B12 B11 B10 60.05(14) ?
B10 B11 B5 59.84(13) ?
F4 B4 B1 121.42(17) ?
F4 B4 B5 120.51(18) ?
F4 B4 B3 122.59(18) ?
F4 B4 B10 122.08(18) ?
F4 B4 B9 123.03(18) ?
B1 B4 B5 59.67(12) ?
B1 B4 B3 59.52(13) ?
B1 B4 B10 107.16(15) ?
B1 B4 B9 107.43(17) ?
B5 B4 B3 107.63(16) ?
B5 B4 B10 59.81(13) ?
B5 B4 B9 108.09(16) ?
B10 B4 B3 107.82(16) ?
B10 B4 B9 60.21(14) ?
B9 B4 B3 60.01(15) ?
F3 B3 B1 120.35(18) ?
F3 B3 B4 121.07(19) ?
F3 B3 B8 123.31(19) ?
F3 B3 B2 121.2(2) ?
F3 B3 B9 123.1(2) ?
B1 B3 B4 59.75(13) ?
B1 B3 B8 107.42(16) ?
B1 B3 B2 59.84(12) ?
B1 B3 B9 107.53(17) ?
B8 B3 B4 108.09(17) ?
B8 B3 B2 59.79(14) ?
B8 B3 B9 60.37(15) ?
B2 B3 B4 107.98(16) ?
B2 B3 B9 108.17(17) ?
B9 B3 B4 59.91(14) ?
F6 B6 B1 123.57(16) ?
F6 B6 B5 121.40(17) ?
F6 B6 B7 120.93(16) ?
F6 B6 B11 120.30(17) ?
F6 B6 B2 122.52(17) ?
B1 B6 B5 59.55(12) ?
B7 B6 B1 107.61(16) ?
B7 B6 B5 108.37(16) ?
B11 B6 B1 107.49(15) ?
B11 B6 B5 60.29(12) ?
B11 B6 B7 60.11(13) ?
B11 B6 B2 108.19(16) ?
B2 B6 B1 59.87(12) ?
B2 B6 B5 108.09(16) ?
B2 B6 B7 60.09(13) ?
F8 B8 B7 120.7(2) ?
F8 B8 B3 121.66(19) ?
F8 B8 B12 122.41(19) ?
F8 B8 B2 120.5(2) ?
F8 B8 B9 122.7(2) ?
B7 B8 B3 108.37(16) ?
B7 B8 B12 60.08(14) ?
B7 B8 B9 108.32(18) ?
B3 B8 B12 107.98(17) ?
B3 B8 B9 60.07(14) ?
B12 B8 B9 59.96(15) ?
B2 B8 B7 60.01(14) ?
B2 B8 B3 60.29(14) ?
B2 B8 B12 107.98(17) ?
B2 B8 B9 108.32(16) ?
F12 B12 B7 121.77(19) ?
F12 B12 B11 121.59(18) ?
F12 B12 B8 122.15(18) ?
F12 B12 B10 121.38(19) ?
F12 B12 B9 121.48(19) ?
B7 B12 B8 59.75(15) ?
B7 B12 B9 108.29(17) ?
B11 B12 B7 59.82(13) ?
B11 B12 B8 107.58(17) ?
B11 B12 B10 60.08(13) ?
B11 B12 B9 108.28(16) ?
B8 B12 B9 60.26(16) ?
B10 B12 B7 108.08(16) ?
B10 B12 B8 108.13(16) ?
B10 B12 B9 60.24(15) ?
F10 B10 B5 121.47(19) ?
F10 B10 B11 121.32(19) ?
F10 B10 B4 122.04(18) ?
F10 B10 B12 121.60(18) ?
F10 B10 B9 122.0(2) ?
B5 B10 B11 60.16(13) ?
B5 B10 B4 60.08(13) ?
B5 B10 B12 108.09(16) ?
B5 B10 B9 108.08(17) ?
B11 B10 B4 108.08(16) ?
B11 B10 B9 107.95(17) ?
B4 B10 B9 59.92(14) ?
B12 B10 B11 59.87(13) ?
B12 B10 B4 107.97(17) ?
B12 B10 B9 60.04(14) ?
F2 B2 B1 122.02(17) ?
F2 B2 B7 121.58(17) ?
F2 B2 B3 121.96(18) ?
F2 B2 B6 121.21(19) ?
F2 B2 B8 122.18(18) ?
B1 B2 B7 107.82(16) ?
B1 B2 B3 59.58(13) ?
B1 B2 B6 60.20(12) ?
B1 B2 B8 107.33(17) ?
B7 B2 B3 108.08(17) ?
B6 B2 B7 60.03(13) ?
B6 B2 B3 108.17(16) ?
B6 B2 B8 108.01(16) ?
B8 B2 B7 60.02(14) ?
B8 B2 B3 59.93(14) ?
F9 B9 B4 121.2(2) ?
F9 B9 B3 122.5(2) ?
F9 B9 B8 123.0(2) ?
F9 B9 B12 122.07(19) ?
F9 B9 B10 121.2(2) ?
B4 B9 B3 60.07(14) ?
B4 B9 B8 107.58(18) ?
B4 B9 B12 107.67(18) ?
B4 B9 B10 59.86(14) ?
B3 B9 B8 59.56(15) ?
B3 B9 B10 107.60(17) ?
B12 B9 B3 107.44(19) ?
B12 B9 B8 59.78(15) ?
B12 B9 B10 59.72(14) ?
B10 B9 B8 107.33(18) ?

loop_
_geom_bond_atom_site_label_1
_geom_bond_atom_site_label_2
_geom_bond_distance
_geom_bond_publ_flag
Se1 C1 1.9511(19) y
Se1 C4 1.951(2) y
Se1 C7 1.947(2) y
F11 B11 1.376(3) ?
F5 B5 1.404(2) ?
F6 B6 1.384(3) ?
F2 B2 1.380(3) ?
F3 B3 1.378(3) ?
F4 B4 1.372(3) ?
F10 B10 1.384(3) ?
F12 B12 1.391(3) ?
F7 B7 1.379(3) ?
O1 C2 1.212(2) y
O3 C8 1.205(3) y
F8 B8 1.377(3) ?
F9 B9 1.379(3) ?
O2 C5 1.211(3) y
N1 H 0.9100 ?
N1 HA 0.9100 ?
N1 HB 0.9100 ?
N1 B1 1.538(3) ?
C2 C1 1.508(3) y
C2 C3 1.490(3) ?
C1 H1A 0.9900 ?
C1 H1B 0.9900 ?
C5 C4 1.509(3) y
C5 C6 1.486(3) ?
C8 C7 1.507(3) y
C8 C9 1.489(3) ?
C4 H4A 0.9900 ?
C4 H4B 0.9900 ?
C7 H7A 0.9900 ?
C7 H7B 0.9900 ?
C3 H3A 0.9800 ?
C3 H3B 0.9800 ?
C3 H3C 0.9800 ?
B1 B5 1.779(3) ?
B1 B4 1.781(3) ?
B1 B3 1.777(3) ?
B1 B6 1.787(3) ?
B1 B2 1.781(3) ?
B5 B11 1.795(3) ?
B5 B4 1.794(3) ?
B5 B6 1.794(3) ?
B5 B10 1.789(3) ?
B7 B11 1.785(3) ?
B7 B6 1.785(3) ?
B7 B8 1.786(4) ?
B7 B12 1.792(4) ?
B7 B2 1.786(3) ?
C6 H6A 0.9800 ?
C6 H6B 0.9800 ?
C6 H6C 0.9800 ?
C9 H9A 0.9800 ?
C9 H9B 0.9800 ?
C9 H9C 0.9800 ?
B11 B6 1.779(3) ?
B11 B12 1.788(3) ?
B11 B10 1.792(3) ?
B4 B3 1.798(4) ?
B4 B10 1.794(3) ?
B4 B9 1.795(3) ?
B3 B8 1.788(3) ?
B3 B2 1.795(4) ?
B3 B9 1.797(4) ?
B6 B2 1.783(3) ?
B8 B12 1.794(4) ?
B8 B2 1.786(4) ?
B8 B9 1.803(4) ?
B12 B10 1.791(3) ?
B12 B9 1.797(4) ?
B10 B9 1.801(4) ?

loop_
_geom_hbond_atom_site_label_D
_geom_hbond_atom_site_label_H
_geom_hbond_atom_site_label_A
_geom_hbond_site_symmetry_A
_geom_hbond_distance_DH
_geom_hbond_distance_HA
_geom_hbond_distance_DA
_geom_hbond_angle_DHA
_geom_hbond_publ_flag
N1 H F8 4_566 0.91 2.13 2.871(2) 137.5 no
N1 H O2 7_575 0.91 2.20 2.865(2) 129.3 yes
N1 HA O1 6_657 0.91 1.94 2.836(2) 167.6 yes
N1 HB O3 3_656 0.91 1.94 2.841(2) 170.7 yes

loop_
_geom_torsion_atom_site_label_1
_geom_torsion_atom_site_label_2
_geom_torsion_atom_site_label_3
_geom_torsion_atom_site_label_4
_geom_torsion
F11 B11 B6 F6 -0.9(3)
F11 B11 B6 B1 147.93(18)
F11 B11 B6 B5 110.3(2)
F11 B11 B6 B7 -111.4(2)
F11 B11 B6 B2 -148.84(18)
F11 B11 B12 F12 -0.5(3)
F11 B11 B12 B7 110.5(2)
F11 B11 B12 B8 147.75(19)
F11 B11 B12 B10 -111.0(2)
F11 B11 B12 B9 -148.6(2)
F11 B11 B10 F10 1.5(3)
F11 B11 B10 B5 -109.3(2)
F11 B11 B10 B4 -146.95(19)
F11 B11 B10 B12 112.3(2)
F11 B11 B10 B9 149.69(19)
F5 B5 B11 F11 0.9(3)
F5 B5 B11 B7 148.07(19)
F5 B5 B11 B6 110.6(2)
F5 B5 B11 B12 -148.19(18)
F5 B5 B11 B10 -110.9(2)
F5 B5 B4 F4 -1.0(3)
F5 B5 B4 B1 -111.9(2)
F5 B5 B4 B3 -148.52(18)
F5 B5 B4 B10 110.7(2)
F5 B5 B4 B9 148.08(19)
F5 B5 B6 F6 -1.0(3)
F5 B5 B6 B1 112.2(2)
F5 B5 B6 B7 -147.79(18)
F5 B5 B6 B11 -110.4(2)
F5 B5 B6 B2 148.59(18)
F5 B5 B10 F10 0.0(3)
F5 B5 B10 B11 110.6(2)
F5 B5 B10 B4 -111.4(2)
F5 B5 B10 B12 147.83(18)
F5 B5 B10 B9 -148.66(19)
F6 B6 B2 F2 1.3(3)
F6 B6 B2 B1 112.8(2)
F6 B6 B2 B7 -109.7(2)
F6 B6 B2 B3 149.52(18)
F6 B6 B2 B8 -147.10(18)
F3 B3 B8 F8 0.1(4)
F3 B3 B8 B7 -146.8(2)
F3 B3 B8 B12 149.6(2)
F3 B3 B8 B2 -109.5(2)
F3 B3 B8 B9 112.2(3)
F3 B3 B2 F2 1.6(3)
F3 B3 B2 B1 -109.4(2)
F3 B3 B2 B7 150.18(19)
F3 B3 B2 B6 -146.30(19)
F3 B3 B2 B8 113.0(2)
F3 B3 B9 F9 -0.5(4)
F3 B3 B9 B4 109.5(2)
F3 B3 B9 B8 -112.5(2)
F3 B3 B9 B12 -149.7(2)
F3 B3 B9 B10 147.3(2)
F4 B4 B3 F3 -0.6(3)
F4 B4 B3 B1 -110.0(2)
F4 B4 B3 B8 149.99(19)
F4 B4 B3 B2 -146.79(18)
F4 B4 B3 B9 112.2(2)
F4 B4 B10 F10 -1.3(3)
F4 B4 B10 B5 109.2(2)
F4 B4 B10 B11 146.82(19)
F4 B4 B10 B12 -149.87(19)
F4 B4 B10 B9 -112.5(2)
F4 B4 B9 F9 0.5(4)
F4 B4 B9 B3 -111.5(2)
F4 B4 B9 B8 -148.8(2)
F4 B4 B9 B12 148.1(2)
F4 B4 B9 B10 111.0(2)
F10 B10 B9 F9 -0.8(3)
F10 B10 B9 B4 -111.2(2)
F10 B10 B9 B3 -149.03(19)
F10 B10 B9 B8 148.21(19)
F10 B10 B9 B12 110.7(2)
F12 B12 B10 F10 -0.5(3)
F12 B12 B10 B5 -148.3(2)
F12 B12 B10 B11 -110.9(2)
F12 B12 B10 B4 148.19(19)
F12 B12 B10 B9 110.9(2)
F12 B12 B9 F9 -0.7(4)
F12 B12 B9 B4 -147.9(2)
F12 B12 B9 B3 148.7(2)
F12 B12 B9 B8 111.6(2)
F12 B12 B9 B10 -110.7(2)
F7 B7 B11 F11 -1.2(3)
F7 B7 B11 B5 -147.9(2)
F7 B7 B11 B6 -110.4(2)
F7 B7 B11 B12 111.4(2)
F7 B7 B11 B10 148.7(2)
F7 B7 B6 F6 1.6(3)
F7 B7 B6 B1 -148.48(19)
F7 B7 B6 B5 148.58(19)
F7 B7 B6 B11 111.1(2)
F7 B7 B6 B2 -110.7(2)
F7 B7 B8 F8 0.7(3)
F7 B7 B8 B3 147.9(2)
F7 B7 B8 B12 -111.5(2)
F7 B7 B8 B2 110.5(2)
F7 B7 B8 B9 -148.5(2)
F7 B7 B12 F12 -0.2(3)
F7 B7 B12 B11 -110.9(2)
F7 B7 B12 B8 111.1(2)
F7 B7 B12 B10 -148.0(2)
F7 B7 B12 B9 148.2(2)
F7 B7 B2 F2 0.3(3)
F7 B7 B2 B1 148.6(2)
F7 B7 B2 B3 -148.4(2)
F7 B7 B2 B6 110.6(2)
F7 B7 B2 B8 -111.3(2)
O1 C2 C1 Se1 -2.6(2)
O3 C8 C7 Se1 1.0(2)
F8 B8 B12 F12 1.3(4)
F8 B8 B12 B7 -109.4(3)
F8 B8 B12 B11 -146.8(2)
F8 B8 B12 B10 149.8(2)
F8 B8 B12 B9 111.8(3)
F8 B8 B2 F2 -0.4(3)
F8 B8 B2 B1 -148.9(2)
F8 B8 B2 B7 110.1(2)
F8 B8 B2 B3 -111.4(2)
F8 B8 B2 B6 147.6(2)
F8 B8 B9 F9 -0.6(4)
F8 B8 B9 B4 148.0(2)
F8 B8 B9 B3 110.5(2)
F8 B8 B9 B12 -111.4(2)
F8 B8 B9 B10 -148.9(2)
O2 C5 C4 Se1 -9.3(2)
N1 B1 B5 F5 1.9(3)
N1 B1 B5 B11 149.81(17)
N1 B1 B5 B4 -109.0(2)
N1 B1 B5 B6 112.3(2)
N1 B1 B5 B10 -147.01(17)
N1 B1 B4 F4 3.6(3)
N1 B1 B4 B5 113.0(2)
N1 B1 B4 B3 -108.3(2)
N1 B1 B4 B10 150.76(17)
N1 B1 B4 B9 -145.85(18)
N1 B1 B3 F3 0.1(3)
N1 B1 B3 B4 110.61(19)
N1 B1 B3 B8 -148.22(18)
N1 B1 B3 B2 -110.62(19)
N1 B1 B3 B9 148.16(17)
N1 B1 B6 F6 -2.4(3)
N1 B1 B6 B5 -112.0(2)
N1 B1 B6 B7 146.64(17)
N1 B1 B6 B11 -149.98(17)
N1 B1 B6 B2 108.7(2)
N1 B1 B2 F2 -2.7(3)
N1 B1 B2 B7 -150.88(18)
N1 B1 B2 B3 108.2(2)
N1 B1 B2 B6 -112.9(2)
N1 B1 B2 B8 145.84(18)
C3 C2 C1 Se1 178.11(17)
B1 B5 B11 F11 -147.51(18)
B1 B5 B11 B7 -0.4(2)
B1 B5 B11 B6 -37.80(15)
B1 B5 B11 B12 63.4(2)
B1 B5 B11 B10 100.66(17)
B1 B5 B4 F4 110.9(2)
B1 B5 B4 B3 -36.63(15)
B1 B5 B4 B10 -137.39(16)
B1 B5 B4 B9 -100.02(18)
B1 B5 B6 F6 -113.1(2)
B1 B5 B6 B7 100.05(17)
B1 B5 B6 B11 137.48(16)
B1 B5 B6 B2 36.42(14)
B1 B5 B10 F10 149.29(18)
B1 B5 B10 B11 -100.14(16)
B1 B5 B10 B4 37.85(15)
B1 B5 B10 B12 -62.9(2)
B1 B5 B10 B9 0.6(2)
B1 B4 B3 F3 109.4(2)
B1 B4 B3 B8 -100.03(18)
B1 B4 B3 B2 -36.81(15)
B1 B4 B3 B9 -137.81(17)
B1 B4 B10 F10 -148.2(2)
B1 B4 B10 B5 -37.70(15)
B1 B4 B10 B11 -0.1(2)
B1 B4 B10 B12 63.2(2)
B1 B4 B10 B9 100.63(19)
B1 B4 B9 F9 149.4(2)
B1 B4 B9 B3 37.35(16)
B1 B4 B9 B8 0.0(2)
B1 B4 B9 B12 -63.0(2)
B1 B4 B9 B10 -100.17(17)
B1 B3 B8 F8 147.2(2)
B1 B3 B8 B7 0.4(2)
B1 B3 B8 B12 -63.2(2)
B1 B3 B8 B2 37.62(16)
B1 B3 B8 B9 -100.65(19)
B1 B3 B2 F2 111.0(2)
B1 B3 B2 B7 -100.46(17)
B1 B3 B2 B6 -36.94(15)
B1 B3 B2 B8 -137.65(17)
B1 B3 B9 F9 -147.5(2)
B1 B3 B9 B4 -37.47(15)
B1 B3 B9 B8 100.46(18)
B1 B3 B9 B12 63.3(2)
B1 B3 B9 B10 0.3(2)
B1 B6 B2 F2 -111.6(2)
B1 B6 B2 B7 137.50(17)
B1 B6 B2 B3 36.67(15)
B1 B6 B2 B8 100.06(18)
B5 B1 B4 F4 -109.4(2)
B5 B1 B4 B3 138.72(16)
B5 B1 B4 B10 37.77(15)
B5 B1 B4 B9 101.15(17)
B5 B1 B3 F3 -148.0(2)
B5 B1 B3 B4 -37.48(15)
B5 B1 B3 B8 63.7(2)
B5 B1 B3 B2 101.28(16)
B5 B1 B3 B9 0.1(2)
B5 B1 B6 F6 109.6(2)
B5 B1 B6 B7 -101.36(17)
B5 B1 B6 B11 -37.98(15)
B5 B1 B6 B2 -139.27(17)
B5 B1 B2 F2 147.1(2)
B5 B1 B2 B7 -1.1(2)
B5 B1 B2 B3 -102.00(17)
B5 B1 B2 B6 36.85(15)
B5 B1 B2 B8 -64.4(2)
B5 B11 B6 F6 -111.2(2)
B5 B11 B6 B1 37.65(14)
B5 B11 B6 B7 138.29(16)
B5 B11 B6 B2 100.88(16)
B5 B11 B12 F12 147.8(2)
B5 B11 B12 B7 -101.30(17)
B5 B11 B12 B8 -64.0(2)
B5 B11 B12 B10 37.19(15)
B5 B11 B12 B9 -0.3(2)
B5 B11 B10 F10 110.8(2)
B5 B11 B10 B4 -37.61(15)
B5 B11 B10 B12 -138.32(17)
B5 B11 B10 B9 -100.97(17)
B5 B4 B3 F3 146.05(19)
B5 B4 B3 B1 36.69(14)
B5 B4 B3 B8 -63.3(2)
B5 B4 B3 B2 -0.1(2)
B5 B4 B3 B9 -101.12(17)
B5 B4 B10 F10 -110.5(2)
B5 B4 B10 B11 37.64(15)
B5 B4 B10 B12 100.95(18)
B5 B4 B10 B9 138.34(18)
B5 B4 B9 F9 -147.6(2)
B5 B4 B9 B3 100.33(18)
B5 B4 B9 B8 63.0(2)
B5 B4 B9 B12 0.0(2)
B5 B4 B9 B10 -37.19(16)
B5 B6 B2 F2 -147.83(17)
B5 B6 B2 B1 -36.28(15)
B5 B6 B2 B7 101.22(17)
B5 B6 B2 B3 0.4(2)
B5 B6 B2 B8 63.8(2)
B5 B10 B9 F9 147.71(19)
B5 B10 B9 B4 37.31(16)
B5 B10 B9 B3 -0.6(2)
B5 B10 B9 B8 -63.3(2)
B5 B10 B9 B12 -100.88(18)
B7 B11 B6 F6 110.5(2)
B7 B11 B6 B1 -100.64(17)
B7 B11 B6 B5 -138.29(16)
B7 B11 B6 B2 -37.41(15)
B7 B11 B12 F12 -110.9(2)
B7 B11 B12 B8 37.29(16)
B7 B11 B12 B10 138.49(17)
B7 B11 B12 B9 100.97(19)
B7 B11 B10 F10 -148.17(19)
B7 B11 B10 B5 101.01(16)
B7 B11 B10 B4 63.4(2)
B7 B11 B10 B12 -37.31(15)
B7 B11 B10 B9 0.0(2)
B7 B6 B2 F2 110.9(2)
B7 B6 B2 B1 -137.50(17)
B7 B6 B2 B3 -100.83(18)
B7 B6 B2 B8 -37.44(16)
B7 B8 B12 F12 110.7(2)
B7 B8 B12 B11 -37.32(15)
B7 B8 B12 B10 -100.78(18)
B7 B8 B12 B9 -138.73(17)
B7 B8 B2 F2 -110.6(2)
B7 B8 B2 B1 100.96(17)
B7 B8 B2 B3 138.44(17)
B7 B8 B2 B6 37.45(15)
B7 B8 B9 F9 147.8(2)
B7 B8 B9 B4 -63.6(2)
B7 B8 B9 B3 -101.09(18)
B7 B8 B9 B12 37.03(16)
B7 B8 B9 B10 -0.5(2)
B7 B12 B10 F10 147.5(2)
B7 B12 B10 B5 -0.3(2)
B7 B12 B10 B11 37.06(16)
B7 B12 B10 B4 -63.8(2)
B7 B12 B10 B9 -101.17(19)
B7 B12 B9 F9 -149.2(2)
B7 B12 B9 B4 63.6(2)
B7 B12 B9 B3 0.2(2)
B7 B12 B9 B8 -36.87(16)
B7 B12 B9 B10 100.81(18)
C6 C5 C4 Se1 171.83(17)
C9 C8 C7 Se1 -178.89(16)
B11 B5 B4 F4 -149.29(18)
B11 B5 B4 B1 99.84(16)
B11 B5 B4 B3 63.21(19)
B11 B5 B4 B10 -37.55(15)
B11 B5 B4 B9 -0.2(2)
B11 B5 B6 F6 109.4(2)
B11 B5 B6 B1 -137.48(16)
B11 B5 B6 B7 -37.43(15)
B11 B5 B6 B2 -101.06(17)
B11 B5 B10 F10 -110.6(2)
B11 B5 B10 B4 137.98(16)
B11 B5 B10 B12 37.23(15)
B11 B5 B10 B9 100.75(18)
B11 B7 B6 F6 -109.5(2)
B11 B7 B6 B1 100.45(16)
B11 B7 B6 B5 37.51(15)
B11 B7 B6 B2 138.26(17)
B11 B7 B8 F8 149.7(2)
B11 B7 B8 B3 -63.1(2)
B11 B7 B8 B12 37.49(15)
B11 B7 B8 B2 -100.51(17)
B11 B7 B8 B9 0.5(2)
B11 B7 B12 F12 110.7(2)
B11 B7 B12 B8 -138.04(16)
B11 B7 B12 B10 -37.18(16)
B11 B7 B12 B9 -100.94(18)
B11 B7 B2 F2 -147.5(2)
B11 B7 B2 B1 0.8(2)
B11 B7 B2 B3 63.8(2)
B11 B7 B2 B6 -37.16(15)
B11 B7 B2 B8 100.96(19)
B11 B6 B2 F2 148.37(17)
B11 B6 B2 B1 -100.08(16)
B11 B6 B2 B7 37.42(15)
B11 B6 B2 B3 -63.41(19)
B11 B6 B2 B8 0.0(2)
B11 B12 B10 F10 110.4(2)
B11 B12 B10 B5 -37.36(15)
B11 B12 B10 B4 -100.89(17)
B11 B12 B10 B9 -138.23(18)
B11 B12 B9 F9 147.5(2)
B11 B12 B9 B4 0.2(2)
B11 B12 B9 B3 -63.1(2)
B11 B12 B9 B8 -100.23(19)
B11 B12 B9 B10 37.45(16)
B11 B10 B9 F9 -148.7(2)
B11 B10 B9 B4 100.92(17)
B11 B10 B9 B3 63.0(2)
B11 B10 B9 B8 0.3(2)
B11 B10 B9 B12 -37.27(16)
B4 B1 B5 F5 110.9(2)
B4 B1 B5 B11 -101.17(17)
B4 B1 B5 B6 -138.70(16)
B4 B1 B5 B10 -37.99(15)
B4 B1 B3 F3 -110.5(2)
B4 B1 B3 B8 101.17(19)
B4 B1 B3 B2 138.77(16)
B4 B1 B3 B9 37.55(16)
B4 B1 B6 F6 147.01(18)
B4 B1 B6 B5 37.43(15)
B4 B1 B6 B7 -63.93(19)
B4 B1 B6 B11 -0.6(2)
B4 B1 B6 B2 -101.84(18)
B4 B1 B2 F2 -148.4(2)
B4 B1 B2 B7 63.4(2)
B4 B1 B2 B3 -37.54(15)
B4 B1 B2 B6 101.31(17)
B4 B1 B2 B8 0.1(2)
B4 B5 B11 F11 149.43(18)
B4 B5 B11 B7 -63.42(19)
B4 B5 B11 B6 -100.86(17)
B4 B5 B11 B12 0.3(2)
B4 B5 B11 B10 37.60(15)
B4 B5 B6 F6 -150.00(17)
B4 B5 B6 B1 -36.88(14)
B4 B5 B6 B7 63.16(19)
B4 B5 B6 B11 100.60(17)
B4 B5 B6 B2 -0.5(2)
B4 B5 B10 F10 111.4(2)
B4 B5 B10 B11 -137.98(16)
B4 B5 B10 B12 -100.75(18)
B4 B5 B10 B9 -37.24(16)
B4 B3 B8 F8 -149.7(2)
B4 B3 B8 B7 63.4(2)
B4 B3 B8 B12 -0.2(2)
B4 B3 B8 B2 100.69(18)
B4 B3 B8 B9 -37.58(17)
B4 B3 B2 F2 147.77(19)
B4 B3 B2 B1 36.77(15)
B4 B3 B2 B7 -63.7(2)
B4 B3 B2 B6 -0.2(2)
B4 B3 B2 B8 -100.88(18)
B4 B3 B9 F9 -110.0(3)
B4 B3 B9 B8 137.93(18)
B4 B3 B9 B12 100.73(19)
B4 B3 B9 B10 37.79(16)
B4 B10 B9 F9 110.4(2)
B4 B10 B9 B3 -37.88(16)
B4 B10 B9 B8 -100.64(18)
B4 B10 B9 B12 -138.19(18)
B3 B1 B5 F5 148.45(18)
B3 B1 B5 B11 -63.60(19)
B3 B1 B5 B4 37.57(15)
B3 B1 B5 B6 -101.14(17)
B3 B1 B5 B10 -0.4(2)
B3 B1 B4 F4 111.9(2)
B3 B1 B4 B5 -138.72(16)
B3 B1 B4 B10 -100.95(18)
B3 B1 B4 B9 -37.57(16)
B3 B1 B6 F6 -148.40(19)
B3 B1 B6 B5 102.02(17)
B3 B1 B6 B7 0.7(2)
B3 B1 B6 B11 64.03(19)
B3 B1 B6 B2 -37.25(16)
B3 B1 B2 F2 -110.9(2)
B3 B1 B2 B7 100.92(19)
B3 B1 B2 B6 138.85(17)
B3 B1 B2 B8 37.64(16)
B3 B4 B10 F10 149.1(2)
B3 B4 B10 B5 -100.43(17)
B3 B4 B10 B11 -62.8(2)
B3 B4 B10 B12 0.5(2)
B3 B4 B10 B9 37.91(17)
B3 B4 B9 F9 112.1(3)
B3 B4 B9 B8 -37.30(17)
B3 B4 B9 B12 -100.3(2)
B3 B4 B9 B10 -137.52(18)
B3 B8 B12 F12 -148.0(2)
B3 B8 B12 B7 101.27(19)
B3 B8 B12 B11 64.0(2)
B3 B8 B12 B10 0.5(2)
B3 B8 B12 B9 -37.46(17)
B3 B8 B2 F2 111.0(2)
B3 B8 B2 B1 -37.48(15)
B3 B8 B2 B7 -138.44(17)
B3 B8 B2 B6 -100.99(17)
B3 B8 B9 F9 -111.1(3)
B3 B8 B9 B4 37.52(16)
B3 B8 B9 B12 138.12(18)
B3 B8 B9 B10 100.60(18)
B6 B1 B5 F5 -110.4(2)
B6 B1 B5 B11 37.53(15)
B6 B1 B5 B4 138.70(16)
B6 B1 B5 B10 100.72(16)
B6 B1 B4 F4 -146.77(19)
B6 B1 B4 B5 -37.38(14)
B6 B1 B4 B3 101.33(17)
B6 B1 B4 B10 0.4(2)
B6 B1 B4 B9 63.8(2)
B6 B1 B3 F3 147.7(2)
B6 B1 B3 B4 -101.80(17)
B6 B1 B3 B8 -0.6(2)
B6 B1 B3 B2 36.97(15)
B6 B1 B3 B9 -64.3(2)
B6 B1 B2 F2 110.3(2)
B6 B1 B2 B7 -37.93(16)
B6 B1 B2 B3 -138.85(17)
B6 B1 B2 B8 -101.21(17)
B6 B5 B11 F11 -109.7(2)
B6 B5 B11 B7 37.43(15)
B6 B5 B11 B12 101.17(17)
B6 B5 B11 B10 138.45(17)
B6 B5 B4 F4 147.86(18)
B6 B5 B4 B1 36.98(14)
B6 B5 B4 B3 0.4(2)
B6 B5 B4 B10 -100.41(16)
B6 B5 B4 B9 -63.0(2)
B6 B5 B10 F10 -147.41(19)
B6 B5 B10 B11 -36.83(15)
B6 B5 B10 B4 101.15(17)
B6 B5 B10 B12 0.4(2)
B6 B5 B10 B9 63.9(2)
B6 B7 B11 F11 109.2(2)
B6 B7 B11 B5 -37.50(15)
B6 B7 B11 B12 -138.15(17)
B6 B7 B11 B10 -100.92(17)
B6 B7 B8 F8 -147.2(2)
B6 B7 B8 B3 0.0(2)
B6 B7 B8 B12 100.66(17)
B6 B7 B8 B2 -37.34(16)
B6 B7 B8 B9 63.7(2)
B6 B7 B12 F12 147.91(19)
B6 B7 B12 B11 37.25(15)
B6 B7 B12 B8 -100.79(17)
B6 B7 B12 B10 0.1(2)
B6 B7 B12 B9 -63.7(2)
B6 B7 B2 F2 -110.3(2)
B6 B7 B2 B1 38.01(16)
B6 B7 B2 B3 100.97(17)
B6 B7 B2 B8 138.13(17)
B6 B11 B12 F12 -148.5(2)
B6 B11 B12 B7 -37.52(15)
B6 B11 B12 B8 -0.2(2)
B6 B11 B12 B10 100.97(17)
B6 B11 B12 B9 63.5(2)
B6 B11 B10 F10 148.15(19)
B6 B11 B10 B5 37.33(15)
B6 B11 B10 B4 -0.3(2)
B6 B11 B10 B12 -100.99(17)
B6 B11 B10 B9 -63.6(2)
B8 B7 B11 F11 -150.19(19)
B8 B7 B11 B5 63.1(2)
B8 B7 B11 B6 100.57(17)
B8 B7 B11 B12 -37.58(16)
B8 B7 B11 B10 -0.3(2)
B8 B7 B6 F6 149.62(19)
B8 B7 B6 B1 -0.4(2)
B8 B7 B6 B5 -63.4(2)
B8 B7 B6 B11 -100.87(19)
B8 B7 B6 B2 37.38(17)
B8 B7 B12 F12 -111.3(2)
B8 B7 B12 B11 138.04(16)
B8 B7 B12 B10 100.87(18)
B8 B7 B12 B9 37.10(17)
B8 B7 B2 F2 111.5(2)
B8 B7 B2 B1 -100.12(19)
B8 B7 B2 B3 -37.15(16)
B8 B7 B2 B6 -138.13(17)
B8 B3 B2 F2 -111.3(2)
B8 B3 B2 B1 137.65(17)
B8 B3 B2 B7 37.19(16)
B8 B3 B2 B6 100.71(18)
B8 B3 B9 F9 112.1(3)
B8 B3 B9 B4 -137.93(18)
B8 B3 B9 B12 -37.20(16)
B8 B3 B9 B10 -100.15(19)
B8 B12 B10 F10 -149.3(2)
B8 B12 B10 B5 62.9(2)
B8 B12 B10 B11 100.27(19)
B8 B12 B10 B4 -0.6(2)
B8 B12 B10 B9 -37.96(18)
B8 B12 B9 F9 -112.3(3)
B8 B12 B9 B4 100.4(2)
B8 B12 B9 B3 37.11(17)
B8 B12 B9 B10 137.68(18)
B12 B7 B11 F11 -112.6(2)
B12 B7 B11 B5 100.65(17)
B12 B7 B11 B6 138.15(17)
B12 B7 B11 B10 37.24(15)
B12 B7 B6 F6 -146.85(18)
B12 B7 B6 B1 63.1(2)
B12 B7 B6 B5 0.2(2)
B12 B7 B6 B11 -37.34(15)
B12 B7 B6 B2 100.92(18)
B12 B7 B8 F8 112.2(2)
B12 B7 B8 B3 -100.62(19)
B12 B7 B8 B2 -138.00(17)
B12 B7 B8 B9 -36.97(16)
B12 B7 B2 F2 149.1(2)
B12 B7 B2 B1 -62.5(2)
B12 B7 B2 B3 0.5(2)
B12 B7 B2 B6 -100.51(17)
B12 B7 B2 B8 37.62(16)
B12 B11 B6 F6 148.10(18)
B12 B11 B6 B1 -63.08(19)
B12 B11 B6 B5 -100.73(17)
B12 B11 B6 B7 37.57(16)
B12 B11 B6 B2 0.2(2)
B12 B11 B10 F10 -110.9(2)
B12 B11 B10 B5 138.32(17)
B12 B11 B10 B4 100.71(18)
B12 B11 B10 B9 37.35(16)
B12 B8 B2 F2 -148.1(2)
B12 B8 B2 B1 63.4(2)
B12 B8 B2 B7 -37.57(16)
B12 B8 B2 B3 100.87(19)
B12 B8 B2 B6 -0.1(2)
B12 B8 B9 F9 110.7(2)
B12 B8 B9 B4 -100.60(19)
B12 B8 B9 B3 -138.12(18)
B12 B8 B9 B10 -37.52(16)
B12 B10 B9 F9 -111.4(2)
B12 B10 B9 B4 138.19(18)
B12 B10 B9 B3 100.3(2)
B12 B10 B9 B8 37.55(16)
B10 B5 B11 F11 111.8(2)
B10 B5 B11 B7 -101.02(18)
B10 B5 B11 B6 -138.45(17)
B10 B5 B11 B12 -37.29(16)
B10 B5 B4 F4 -111.7(2)
B10 B5 B4 B1 137.39(16)
B10 B5 B4 B3 100.76(17)
B10 B5 B4 B9 37.37(17)
B10 B5 B6 F6 146.48(18)
B10 B5 B6 B1 -100.40(17)
B10 B5 B6 B7 -0.4(2)
B10 B5 B6 B11 37.08(15)
B10 B5 B6 B2 -63.98(19)
B10 B11 B6 F6 -148.32(18)
B10 B11 B6 B1 0.5(2)
B10 B11 B6 B5 -37.14(15)
B10 B11 B6 B7 101.15(18)
B10 B11 B6 B2 63.74(19)
B10 B11 B12 F12 110.6(2)
B10 B11 B12 B7 -138.49(17)
B10 B11 B12 B8 -101.20(18)
B10 B11 B12 B9 -37.52(17)
B10 B4 B3 F3 -150.83(19)
B10 B4 B3 B1 99.81(17)
B10 B4 B3 B8 -0.2(2)
B10 B4 B3 B2 63.0(2)
B10 B4 B3 B9 -38.00(16)
B10 B4 B9 F9 -110.4(3)
B10 B4 B9 B3 137.52(18)
B10 B4 B9 B8 100.22(19)
B10 B4 B9 B12 37.17(17)
B10 B12 B9 F9 110.0(3)
B10 B12 B9 B4 -37.24(17)
B10 B12 B9 B3 -100.57(19)
B10 B12 B9 B8 -137.68(18)
B2 B1 B5 F5 -147.05(19)
B2 B1 B5 B11 0.9(2)
B2 B1 B5 B4 102.07(18)
B2 B1 B5 B6 -36.64(15)
B2 B1 B5 B10 64.1(2)
B2 B1 B4 F4 149.37(19)
B2 B1 B4 B5 -101.24(16)
B2 B1 B4 B3 37.48(15)
B2 B1 B4 B10 -63.5(2)
B2 B1 B4 B9 -0.1(2)
B2 B1 B3 F3 110.7(2)
B2 B1 B3 B4 -138.77(16)
B2 B1 B3 B8 -37.60(17)
B2 B1 B3 B9 -101.22(18)
B2 B1 B6 F6 -111.2(2)
B2 B1 B6 B5 139.27(17)
B2 B1 B6 B7 37.91(16)
B2 B1 B6 B11 101.28(17)
B2 B7 B11 F11 146.45(19)
B2 B7 B11 B5 -0.3(2)
B2 B7 B11 B6 37.21(16)
B2 B7 B11 B12 -100.95(19)
B2 B7 B11 B10 -63.7(2)
B2 B7 B6 F6 112.2(2)
B2 B7 B6 B1 -37.81(16)
B2 B7 B6 B5 -100.75(17)
B2 B7 B6 B11 -138.26(17)
B2 B7 B8 F8 -109.8(3)
B2 B7 B8 B3 37.38(16)
B2 B7 B8 B12 138.00(17)
B2 B7 B8 B9 101.03(18)
B2 B7 B12 F12 -148.83(19)
B2 B7 B12 B11 100.51(17)
B2 B7 B12 B8 -37.53(15)
B2 B7 B12 B10 63.3(2)
B2 B7 B12 B9 -0.4(2)
B2 B3 B8 F8 109.6(3)
B2 B3 B8 B7 -37.26(17)
B2 B3 B8 B12 -100.86(19)
B2 B3 B8 B9 -138.27(18)
B2 B3 B9 F9 149.3(2)
B2 B3 B9 B4 -100.68(17)
B2 B3 B9 B8 37.26(16)
B2 B3 B9 B12 0.1(2)
B2 B3 B9 B10 -62.9(2)
B2 B8 B12 F12 148.2(2)
B2 B8 B12 B7 37.54(16)
B2 B8 B12 B11 0.2(2)
B2 B8 B12 B10 -63.2(2)
B2 B8 B12 B9 -101.20(18)
B2 B8 B9 F9 -148.7(2)
B2 B8 B9 B4 0.0(2)
B2 B8 B9 B3 -37.52(16)
B2 B8 B9 B12 100.60(18)
B2 B8 B9 B10 63.1(2)
B9 B4 B3 F3 -112.8(2)
B9 B4 B3 B1 137.81(17)
B9 B4 B3 B8 37.78(17)
B9 B4 B3 B2 101.00(18)
B9 B4 B10 F10 111.1(2)
B9 B4 B10 B5 -138.34(18)
B9 B4 B10 B11 -100.69(19)
B9 B4 B10 B12 -37.39(17)
B9 B3 B8 F8 -112.2(3)
B9 B3 B8 B7 101.0(2)
B9 B3 B8 B12 37.41(18)
B9 B3 B8 B2 138.27(18)
B9 B3 B2 F2 -148.9(2)
B9 B3 B2 B1 100.14(18)
B9 B3 B2 B7 -0.3(2)
B9 B3 B2 B6 63.2(2)
B9 B3 B2 B8 -37.51(17)
B9 B8 B12 F12 -110.6(2)
B9 B8 B12 B7 138.73(17)
B9 B8 B12 B11 101.41(18)
B9 B8 B12 B10 37.95(17)
B9 B8 B2 F2 148.4(2)
B9 B8 B2 B1 -0.1(2)
B9 B8 B2 B7 -101.02(19)
B9 B8 B2 B3 37.42(17)
B9 B8 B2 B6 -63.6(2)
B9 B12 B10 F10 -111.4(2)
B9 B12 B10 B5 100.87(19)
B9 B12 B10 B11 138.23(18)
B9 B12 B10 B4 37.34(17)

_cod_database_fobs_code 2243256
